data_4340840
loop_
_publ_author_name
'Marion, Ronan'
'Sguerra, Fabien'
'Di Meo, Florent'
'Sauvageot, Elodie'
'Lohier, Jean-Fran\,cois'
'Daniellou, Richard'
'Renaud, Jean-Luc'
'Linares, Mathieu'
'Hamel, Matthieu'
'Gaillard, Sylvain'

_publ_section_title
;
 NHC Copper(I) Complexes Bearing Dipyridylamine Ligands: Synthesis,
 Structural, and Photoluminescent Studies.
;
_journal_issue 17
_journal_name_full 'Inorganic chemistry'
_journal_page_first 9181
_journal_page_last 9191
_journal_paper_doi 10.1021/ic501230m
_journal_volume 53
_journal_year 2014
_chemical_formula_moiety 'C38 H46 Cl3 Cu F6 N5 P'
_chemical_formula_sum 'C38 H46 Cl3 Cu F6 N5 P'
_chemical_formula_weight 887.66
_chemical_name_systematic
;
(1,3-bis(2,6-di-iso-propylphenyl)imidazol-2-ylidene)
(2,2'-dipyridylamine) copper hexafluorophosphate
;
_space_group_IT_number 33
_symmetry_cell_setting orthorhombic
_symmetry_space_group_name_Hall 'P 2c -2n'
_symmetry_space_group_name_H-M 'P n a 21'
_atom_sites_solution_hydrogens geom
_atom_sites_solution_primary direct
_atom_sites_solution_secondary difmap
_audit_creation_method SHELXL-97
_cell_angle_alpha 90.00
_cell_angle_beta 90.00
_cell_angle_gamma 90.00
_cell_formula_units_Z 4
_cell_length_a 12.0145(4)
_cell_length_b 16.2594(5)
_cell_length_c 21.7469(7)
_cell_measurement_reflns_used 9871
_cell_measurement_temperature 150(2)
_cell_measurement_theta_max 30.47
_cell_measurement_theta_min 2.51
_cell_volume 4248.2(2)
_computing_cell_refinement 'Bruker SAINT'
_computing_data_collection 'Bruker APEX2'
_computing_data_reduction 'Bruker SAINT'
_computing_molecular_graphics 'Bruker SHELXTL'
_computing_publication_material 'Bruker SHELXTL'
_computing_structure_refinement 'SHELXL-97 (Sheldrick, 2008)'
_computing_structure_solution 'SHELXS-97 (Sheldrick, 2008)'
_diffrn_ambient_temperature 150(2)
_diffrn_measured_fraction_theta_full 0.999
_diffrn_measured_fraction_theta_max 0.999
_diffrn_measurement_device_type 'Bruker APEX-II CCD'
_diffrn_measurement_method '\f and \w scans'
_diffrn_radiation_monochromator graphite
_diffrn_radiation_source 'fine-focus sealed tube'
_diffrn_radiation_type MoK\a
_diffrn_radiation_wavelength 0.71073
_diffrn_reflns_av_R_equivalents 0.0252
_diffrn_reflns_av_sigmaI/netI 0.0295
_diffrn_reflns_limit_h_max 16
_diffrn_reflns_limit_h_min -16
_diffrn_reflns_limit_k_max 22
_diffrn_reflns_limit_k_min -19
_diffrn_reflns_limit_l_max 30
_diffrn_reflns_limit_l_min -29
_diffrn_reflns_number 64801
_diffrn_reflns_theta_full 30.03
_diffrn_reflns_theta_max 30.03
_diffrn_reflns_theta_min 2.82
_exptl_absorpt_coefficient_mu 0.800
_exptl_absorpt_correction_type none
_exptl_crystal_colour colourless
_exptl_crystal_density_diffrn 1.388
_exptl_crystal_density_method 'not measured'
_exptl_crystal_description needle
_exptl_crystal_F_000 1832
_exptl_crystal_size_max 0.50
_exptl_crystal_size_mid 0.26
_exptl_crystal_size_min 0.25
_refine_diff_density_max 0.626
_refine_diff_density_min -0.827
_refine_diff_density_rms 0.069
_refine_ls_abs_structure_details 'Flack H D (1983), Acta Cryst. A39, 876-881'
_refine_ls_abs_structure_Flack -0.002(9)
_refine_ls_extinction_method none
_refine_ls_goodness_of_fit_ref 1.041
_refine_ls_hydrogen_treatment refall
_refine_ls_matrix_type full
_refine_ls_number_parameters 495
_refine_ls_number_reflns 12313
_refine_ls_number_restraints 1
_refine_ls_restrained_S_all 1.041
_refine_ls_R_factor_all 0.0517
_refine_ls_R_factor_gt 0.0433
_refine_ls_shift/su_max 0.002
_refine_ls_shift/su_mean 0.000
_refine_ls_structure_factor_coef Fsqd
_refine_ls_weighting_details 'calc w=1/[\s^2^(Fo^2^)+(0.0786P)^2^+0.9728P] where P=(Fo^2^+2Fc^2^)/3'
_refine_ls_weighting_scheme calc
_refine_ls_wR_factor_gt 0.1192
_refine_ls_wR_factor_ref 0.1251
_reflns_number_gt 10716
_reflns_number_total 12313
_reflns_threshold_expression >2sigma(I)
_cod_data_source_file ic501230m_si_008.cif
_cod_data_source_block '[Cu(IPr)L5][PF6]'
_cod_depositor_comments
;
The following automatic conversions were performed:

'_symmetry_cell_setting' value 'Orthorhombic' changed to
'orthorhombic' according to
/usr/data/users/saulius/crontab/automatic-downloads/rss-feeds/ACS/lib/dictionaries/cif_core.dic
dictionary named 'cif_core.dic' version 2.4.2 from 2011-04-26.

Automatic conversion script
Id: cif_fix_values 2281 2013-09-26 08:29:07Z andrius 

 Adding full bibliography for 4340834--4340841.cif.
;
_cod_original_sg_symbol_H-M 'Pna2(1) '
_cod_database_code 4340840

loop_
_symmetry_equiv_pos_as_xyz
'x, y, z'
'-x, -y, z+1/2'
'x+1/2, -y+1/2, z'
'-x+1/2, y+1/2, z+1/2'

loop_
_atom_site_label
_atom_site_type_symbol
_atom_site_fract_x
_atom_site_fract_y
_atom_site_fract_z
_atom_site_U_iso_or_equiv
_atom_site_adp_type
_atom_site_occupancy
_atom_site_symmetry_multiplicity
_atom_site_calc_flag
_atom_site_refinement_flags
Cu1 Cu 0.527557(18) 0.456283(15) 0.127352(15) 0.02617(7) Uani 1 1 d .
N1 N 0.69796(14) 0.46257(13) 0.12829(14) 0.0344(4) Uani 1 1 d .
N2 N 0.53371(15) 0.38745(13) 0.04771(10) 0.0295(4) Uani 1 1 d .
N3 N 0.72110(18) 0.41592(16) 0.02555(10) 0.0394(5) Uani 1 1 d .
H5 H 0.7681 0.4204 -0.0053 0.047 Uiso 1 1 calc R
N4 N 0.42174(16) 0.55136(11) 0.22875(8) 0.0254(3) Uani 1 1 d .
N5 N 0.30028(15) 0.48910(12) 0.17446(9) 0.0264(4) Uani 1 1 d .
C8 C 0.5148(3) 0.31350(17) -0.06854(13) 0.0407(6) Uani 1 1 d .
H8 H 0.5082 0.2896 -0.1082 0.049 Uiso 1 1 calc R
C6 C 0.61998(19) 0.38430(15) 0.00922(11) 0.0306(4) Uani 1 1 d .
C7 C 0.6135(2) 0.34734(17) -0.04974(12) 0.0377(5) Uani 1 1 d .
H7 H 0.6768 0.3461 -0.0759 0.045 Uiso 1 1 calc R
C10 C 0.4378(2) 0.35075(17) 0.02746(14) 0.0381(6) Uani 1 1 d .
H10 H 0.3756 0.3504 0.0545 0.046 Uiso 1 1 calc R
C1 C 0.7482(2) 0.4880(2) 0.18059(15) 0.0473(7) Uani 1 1 d .
H1 H 0.7023 0.5025 0.2144 0.057 Uiso 1 1 calc R
C2 C 0.8620(2) 0.4941(2) 0.18791(16) 0.0494(7) Uani 1 1 d .
H2 H 0.8935 0.5117 0.2257 0.059 Uiso 1 1 calc R
C4 C 0.8810(2) 0.4482(2) 0.08609(17) 0.0488(7) Uani 1 1 d .
H4 H 0.9263 0.4341 0.0519 0.059 Uiso 1 1 calc R
C9 C 0.4252(2) 0.31468(18) -0.02882(14) 0.0409(6) Uani 1 1 d .
H9 H 0.3561 0.2909 -0.0404 0.049 Uiso 1 1 calc R
C3 C 0.9280(2) 0.4737(2) 0.13873(17) 0.0521(8) Uani 1 1 d .
H3 H 1.0067 0.4776 0.1419 0.063 Uiso 1 1 calc R
C5 C 0.7641(2) 0.44234(16) 0.08155(12) 0.0327(5) Uani 1 1 d .
C12 C 0.3187(2) 0.57085(16) 0.25349(11) 0.0320(5) Uani 1 1 d .
H12 H 0.3048 0.6055 0.2878 0.038 Uiso 1 1 calc R
C11 C 0.41255(17) 0.50067(13) 0.17915(9) 0.0239(4) Uani 1 1 d .
C13 C 0.2422(2) 0.53126(16) 0.21960(12) 0.0332(5) Uani 1 1 d .
H13 H 0.1639 0.5320 0.2254 0.040 Uiso 1 1 calc R
C14 C 0.52308(19) 0.58453(15) 0.25403(11) 0.0301(5) Uani 1 1 d .
C19 C 0.5621(2) 0.65824(17) 0.23092(13) 0.0370(5) Uani 1 1 d .
C15 C 0.5759(3) 0.54237(18) 0.30196(14) 0.0485(7) Uani 1 1 d .
C17 C 0.7101(3) 0.6528(3) 0.3036(2) 0.0683(12) Uani 1 1 d .
H17 H 0.7749 0.6769 0.3210 0.082 Uiso 1 1 calc R
C18 C 0.6580(3) 0.6914(3) 0.25732(19) 0.0628(10) Uani 1 1 d .
H18 H 0.6867 0.7419 0.2423 0.075 Uiso 1 1 calc R
C16 C 0.6723(4) 0.5799(3) 0.32639(17) 0.0685(12) Uani 1 1 d .
H16 H 0.7112 0.5540 0.3591 0.082 Uiso 1 1 calc R
C20 C 0.5306(6) 0.4602(2) 0.32482(19) 0.0846(19) Uani 1 1 d .
H20 H 0.4779 0.4376 0.2935 0.101 Uiso 1 1 calc R
C23 C 0.5059(3) 0.70222(19) 0.17723(16) 0.0487(7) Uani 1 1 d .
H23 H 0.4320 0.6752 0.1711 0.058 Uiso 1 1 calc R
P1 P 0.06039(5) 0.57174(5) 0.37597(3) 0.03537(14) Uani 1 1 d .
F2 F 0.0354(2) 0.5361(3) 0.31103(14) 0.1113(15) Uani 1 1 d .
F1 F 0.17641(18) 0.52375(15) 0.37806(12) 0.0677(6) Uani 1 1 d .
F4 F 0.0888(2) 0.61420(19) 0.44096(11) 0.0797(7) Uani 1 1 d .
F3 F -0.05112(17) 0.62294(17) 0.37738(12) 0.0722(6) Uani 1 1 d .
C26 C 0.24501(14) 0.44012(12) 0.12851(14) 0.0276(4) Uani 1 1 d .
C27 C 0.21636(19) 0.47745(16) 0.07316(12) 0.0321(5) Uani 1 1 d .
C28 C 0.1636(2) 0.42863(19) 0.02921(13) 0.0413(6) Uani 1 1 d .
H28 H 0.1448 0.4512 -0.0097 0.050 Uiso 1 1 calc R
C29 C 0.1381(2) 0.3462(2) 0.04237(16) 0.0502(8) Uani 1 1 d .
H29 H 0.1010 0.3139 0.0123 0.060 Uiso 1 1 calc R
C31 C 0.22040(19) 0.35811(16) 0.14284(12) 0.0370(6) Uani 1 1 d .
C32 C 0.2421(3) 0.56766(19) 0.05969(13) 0.0415(6) Uani 1 1 d .
H32 H 0.2585 0.5953 0.0998 0.050 Uiso 1 1 calc R
C30 C 0.1654(2) 0.31189(18) 0.09688(17) 0.0481(7) Uani 1 1 d .
H30 H 0.1473 0.2559 0.1045 0.058 Uiso 1 1 calc R
C33 C 0.1435(4) 0.6115(2) 0.0306(2) 0.0705(11) Uani 1 1 d .
H33A H 0.1607 0.6701 0.0260 0.106 Uiso 1 1 calc R
H33B H 0.0779 0.6051 0.0570 0.106 Uiso 1 1 calc R
H33C H 0.1282 0.5876 -0.0099 0.106 Uiso 1 1 calc R
C35 C 0.2462(3) 0.3208(2) 0.20448(18) 0.0546(8) Uani 1 1 d .
H35 H 0.2898 0.3629 0.2278 0.065 Uiso 1 1 calc R
C37 C 0.1378(6) 0.3054(6) 0.2418(3) 0.134(3) Uani 1 1 d .
H37A H 0.0939 0.3562 0.2433 0.201 Uiso 1 1 calc R
H37B H 0.1571 0.2885 0.2837 0.201 Uiso 1 1 calc R
H37C H 0.0943 0.2620 0.2219 0.201 Uiso 1 1 calc R
C36 C 0.3205(7) 0.2457(3) 0.1988(3) 0.115(2) Uani 1 1 d .
H36A H 0.2808 0.2023 0.1766 0.172 Uiso 1 1 calc R
H36B H 0.3404 0.2259 0.2400 0.172 Uiso 1 1 calc R
H36C H 0.3883 0.2604 0.1763 0.172 Uiso 1 1 calc R
F6 F 0.0022(3) 0.49953(16) 0.41027(18) 0.1027(12) Uani 1 1 d .
F5 F 0.1257(2) 0.64620(17) 0.34541(16) 0.0894(9) Uani 1 1 d .
Cl2 Cl 0.04643(10) 0.28414(7) 0.43100(7) 0.0834(3) Uani 1 1 d .
Cl1 Cl 0.27682(11) 0.27703(12) 0.39987(10) 0.1157(6) Uani 1 1 d .
C22 C 0.4744(4) 0.4653(4) 0.3832(3) 0.0866(15) Uani 1 1 d .
H22A H 0.5256 0.4871 0.4142 0.130 Uiso 1 1 calc R
H22B H 0.4494 0.4103 0.3956 0.130 Uiso 1 1 calc R
H22C H 0.4099 0.5018 0.3795 0.130 Uiso 1 1 calc R
C21 C 0.6322(11) 0.4003(4) 0.3311(4) 0.206(7) Uani 1 1 d .
H21A H 0.6427 0.3858 0.3745 0.309 Uiso 1 1 calc R
H21B H 0.6995 0.4273 0.3156 0.309 Uiso 1 1 calc R
H21C H 0.6180 0.3503 0.3072 0.309 Uiso 1 1 calc R
C24 C 0.5708(5) 0.6906(3) 0.1183(2) 0.0775(12) Uani 1 1 d .
H24A H 0.6464 0.7121 0.1237 0.116 Uiso 1 1 calc R
H24B H 0.5338 0.7204 0.0849 0.116 Uiso 1 1 calc R
H24C H 0.5743 0.6319 0.1082 0.116 Uiso 1 1 calc R
C25 C 0.4832(4) 0.7931(3) 0.1902(3) 0.0743(12) Uani 1 1 d .
H25A H 0.5539 0.8219 0.1966 0.112 Uiso 1 1 calc R
H25B H 0.4371 0.7982 0.2272 0.112 Uiso 1 1 calc R
H25C H 0.4440 0.8175 0.1551 0.112 Uiso 1 1 calc R
C34 C 0.3438(4) 0.5759(3) 0.0196(2) 0.0772(13) Uani 1 1 d .
H34A H 0.3308 0.5477 -0.0196 0.116 Uiso 1 1 calc R
H34B H 0.4079 0.5510 0.0404 0.116 Uiso 1 1 calc R
H34C H 0.3588 0.6342 0.0119 0.116 Uiso 1 1 calc R
C38 C 0.1723(4) 0.3376(2) 0.4345(2) 0.0723(11) Uani 1 1 d .
H38 H 0.1648 0.3904 0.4113 0.087 Uiso 1 1 calc R
Cl3 Cl 0.2066(2) 0.35893(12) 0.50968(10) 0.1442(9) Uani 1 1 d .

loop_
_atom_site_aniso_label
_atom_site_aniso_U_11
_atom_site_aniso_U_22
_atom_site_aniso_U_33
_atom_site_aniso_U_23
_atom_site_aniso_U_13
_atom_site_aniso_U_12
Cu1 0.02166(10) 0.02682(12) 0.03002(12) -0.00428(12) -0.00072(11) 0.00129(8)
N1 0.0231(7) 0.0411(10) 0.0389(9) -0.0114(10) -0.0029(11) 0.0029(7)
N2 0.0249(8) 0.0294(10) 0.0340(10) -0.0050(8) -0.0004(7) 0.0041(7)
N3 0.0319(10) 0.0536(14) 0.0328(10) -0.0016(10) 0.0042(8) -0.0049(9)
N4 0.0279(8) 0.0252(9) 0.0231(8) -0.0045(7) 0.0010(7) -0.0031(7)
N5 0.0235(8) 0.0280(9) 0.0275(9) -0.0041(7) 0.0033(7) -0.0036(7)
C8 0.0539(15) 0.0337(12) 0.0346(13) -0.0061(10) -0.0094(11) 0.0031(11)
C6 0.0316(10) 0.0288(11) 0.0314(11) 0.0022(9) 0.0000(8) 0.0048(8)
C7 0.0410(12) 0.0407(14) 0.0316(12) 0.0010(10) 0.0047(10) 0.0038(10)
C10 0.0268(10) 0.0367(13) 0.0507(15) -0.0155(11) -0.0048(10) 0.0045(9)
C1 0.0260(11) 0.0636(19) 0.0524(17) -0.0238(15) -0.0073(11) 0.0029(12)
C2 0.0282(11) 0.0609(19) 0.0590(18) -0.0132(15) -0.0148(11) -0.0023(12)
C4 0.0265(12) 0.068(2) 0.0521(17) -0.0020(14) 0.0048(11) 0.0006(11)
C9 0.0373(12) 0.0372(13) 0.0482(14) -0.0151(11) -0.0097(11) 0.0033(10)
C3 0.0222(10) 0.0675(19) 0.067(2) -0.0002(16) -0.0081(12) -0.0029(11)
C5 0.0266(10) 0.0364(12) 0.0350(12) 0.0007(10) -0.0012(9) -0.0007(9)
C12 0.0335(11) 0.0342(12) 0.0283(11) -0.0061(9) 0.0058(9) -0.0025(9)
C11 0.0248(8) 0.0238(9) 0.0230(9) -0.0013(7) -0.0021(7) -0.0035(7)
C13 0.0299(10) 0.0376(12) 0.0320(11) -0.0084(10) 0.0070(9) -0.0036(9)
C14 0.0315(10) 0.0304(11) 0.0284(10) -0.0102(9) -0.0075(8) 0.0028(8)
C19 0.0302(10) 0.0383(13) 0.0425(13) -0.0112(11) -0.0010(9) -0.0080(10)
C15 0.0696(19) 0.0403(15) 0.0357(14) -0.0133(11) -0.0187(14) 0.0206(14)
C17 0.0349(14) 0.092(3) 0.078(2) -0.041(2) -0.0191(15) 0.0027(16)
C18 0.0392(14) 0.078(2) 0.071(2) -0.0311(19) 0.0029(14) -0.0228(15)
C16 0.071(2) 0.086(3) 0.0482(18) -0.0321(18) -0.0312(17) 0.038(2)
C20 0.174(6) 0.0357(17) 0.044(2) 0.0032(13) -0.041(3) 0.012(2)
C23 0.0574(16) 0.0379(15) 0.0509(17) 0.0077(13) -0.0002(14) -0.0155(13)
P1 0.0313(3) 0.0476(4) 0.0272(3) 0.0022(3) 0.0019(2) 0.0046(3)
F2 0.0683(17) 0.209(4) 0.0572(15) -0.066(2) -0.0001(12) -0.0010(19)
F1 0.0521(10) 0.0648(12) 0.0862(15) 0.0207(11) 0.0197(11) 0.0259(10)
F4 0.0632(12) 0.121(2) 0.0554(12) -0.0299(13) -0.0189(10) 0.0170(14)
F3 0.0426(9) 0.0982(18) 0.0759(14) -0.0083(14) -0.0065(10) 0.0264(10)
C26 0.0188(7) 0.0293(9) 0.0347(10) -0.0072(11) -0.0012(10) -0.0024(6)
C27 0.0260(10) 0.0354(11) 0.0348(12) -0.0096(9) -0.0039(8) 0.0035(8)
C28 0.0310(11) 0.0536(16) 0.0393(13) -0.0181(12) -0.0110(10) 0.0085(11)
C29 0.0310(11) 0.0507(16) 0.069(2) -0.0300(15) -0.0147(12) 0.0011(11)
C31 0.0291(10) 0.0325(11) 0.0495(15) -0.0074(10) -0.0003(9) -0.0065(9)
C32 0.0496(15) 0.0396(14) 0.0351(13) -0.0002(11) -0.0054(11) 0.0016(12)
C30 0.0355(12) 0.0356(13) 0.073(2) -0.0153(13) -0.0092(13) -0.0095(10)
C33 0.074(2) 0.0488(19) 0.088(3) -0.0031(18) -0.017(2) 0.0235(18)
C35 0.0627(18) 0.0371(15) 0.0638(19) 0.0123(13) -0.0089(16) -0.0136(14)
C37 0.101(4) 0.189(8) 0.112(5) 0.080(5) 0.012(4) -0.029(5)
C36 0.166(6) 0.081(3) 0.097(4) -0.001(3) -0.047(4) 0.062(4)
F6 0.1089(19) 0.0578(15) 0.141(3) 0.0083(16) 0.085(2) -0.0060(14)
F5 0.0765(15) 0.0723(15) 0.119(2) 0.0416(15) 0.0317(15) 0.0032(13)
Cl2 0.0691(6) 0.0654(6) 0.1157(10) -0.0182(6) 0.0153(6) 0.0039(5)
Cl1 0.0607(7) 0.1315(12) 0.1549(16) -0.0235(12) 0.0035(7) 0.0030(7)
C22 0.076(3) 0.078(3) 0.106(4) 0.001(3) -0.002(3) -0.001(2)
C21 0.386(17) 0.077(4) 0.156(7) 0.052(4) 0.158(9) 0.124(7)
C24 0.126(4) 0.0505(19) 0.056(2) 0.0043(17) 0.016(2) -0.001(2)
C25 0.084(3) 0.051(2) 0.088(3) -0.002(2) -0.003(2) 0.0091(19)
C34 0.071(3) 0.069(3) 0.092(3) 0.041(2) 0.012(2) 0.002(2)
C38 0.076(2) 0.0449(18) 0.096(3) 0.0025(19) -0.016(2) 0.0048(18)
Cl3 0.210(2) 0.0997(11) 0.1233(13) -0.0385(10) -0.0721(15) 0.0210(13)

loop_
_atom_type_symbol
_atom_type_description
_atom_type_scat_dispersion_real
_atom_type_scat_dispersion_imag
_atom_type_scat_source
C C 0.0033 0.0016 'International Tables Vol C Tables 4.2.6.8 and 6.1.1.4'
H H 0.0000 0.0000 'International Tables Vol C Tables 4.2.6.8 and 6.1.1.4'
N N 0.0061 0.0033 'International Tables Vol C Tables 4.2.6.8 and 6.1.1.4'
F F 0.0171 0.0103 'International Tables Vol C Tables 4.2.6.8 and 6.1.1.4'
P P 0.1023 0.0942 'International Tables Vol C Tables 4.2.6.8 and 6.1.1.4'
Cl Cl 0.1484 0.1585 'International Tables Vol C Tables 4.2.6.8 and 6.1.1.4'
Cu Cu 0.3201 1.2651 'International Tables Vol C Tables 4.2.6.8 and 6.1.1.4'

loop_
_geom_angle_atom_site_label_1
_geom_angle_atom_site_label_2
_geom_angle_atom_site_label_3
_geom_angle
C11 Cu1 N1 133.87(9)
C11 Cu1 N2 136.12(8)
N1 Cu1 N2 89.98(9)
C5 N1 C1 116.8(2)
C5 N1 Cu1 125.17(19)
C1 N1 Cu1 118.02(19)
C6 N2 C10 115.8(2)
C6 N2 Cu1 125.15(16)
C10 N2 Cu1 118.40(16)
C6 N3 C5 132.4(2)
C6 N3 H5 113.8
C5 N3 H5 113.8
C11 N4 C12 111.90(19)
C11 N4 C14 126.68(19)
C12 N4 C14 121.41(19)
C11 N5 C13 112.09(19)
C11 N5 C26 125.68(18)
C13 N5 C26 122.22(18)
C7 C8 C9 118.9(3)
C7 C8 H8 120.6
C9 C8 H8 120.6
N2 C6 N3 120.9(2)
N2 C6 C7 122.8(2)
N3 C6 C7 116.3(2)
C8 C7 C6 119.2(2)
C8 C7 H7 120.4
C6 C7 H7 120.4
C9 C10 N2 124.6(3)
C9 C10 H10 117.7
N2 C10 H10 117.7
N1 C1 C2 124.2(3)
N1 C1 H1 117.9
C2 C1 H1 117.9
C3 C2 C1 117.7(3)
C3 C2 H2 121.1
C1 C2 H2 121.1
C3 C4 C5 120.0(3)
C3 C4 H4 120.0
C5 C4 H4 120.0
C10 C9 C8 118.7(2)
C10 C9 H9 120.6
C8 C9 H9 120.6
C4 C3 C2 119.7(2)
C4 C3 H3 120.1
C2 C3 H3 120.1
N1 C5 N3 121.5(2)
N1 C5 C4 121.6(3)
N3 C5 C4 116.9(2)
C13 C12 N4 106.8(2)
C13 C12 H12 126.6
N4 C12 H12 126.6
N4 C11 N5 102.85(18)
N4 C11 Cu1 129.24(15)
N5 C11 Cu1 127.90(15)
C12 C13 N5 106.4(2)
C12 C13 H13 126.8
N5 C13 H13 126.8
C19 C14 C15 122.8(2)
C19 C14 N4 118.2(2)
C15 C14 N4 118.9(3)
C14 C19 C18 117.7(3)
C14 C19 C23 122.3(2)
C18 C19 C23 119.9(3)
C14 C15 C16 116.1(3)
C14 C15 C20 120.6(3)
C16 C15 C20 123.3(3)
C18 C17 C16 121.6(3)
C18 C17 H17 119.2
C16 C17 H17 119.2
C17 C18 C19 120.9(4)
C17 C18 H18 119.5
C19 C18 H18 119.5
C17 C16 C15 120.9(3)
C17 C16 H16 119.6
C15 C16 H16 119.6
C22 C20 C15 113.8(4)
C22 C20 C21 108.9(4)
C15 C20 C21 107.1(6)
C22 C20 H20 109.0
C15 C20 H20 109.0
C21 C20 H20 109.0
C24 C23 C19 111.2(3)
C24 C23 C25 111.6(3)
C19 C23 C25 113.0(3)
C24 C23 H23 106.9
C19 C23 H23 106.9
C25 C23 H23 106.9
F2 P1 F6 93.8(2)
F2 P1 F3 92.88(16)
F6 P1 F3 90.41(17)
F2 P1 F5 90.0(2)
F6 P1 F5 175.7(2)
F3 P1 F5 91.47(15)
F2 P1 F1 90.70(17)
F6 P1 F1 90.58(16)
F3 P1 F1 176.22(15)
F5 P1 F1 87.30(13)
F2 P1 F4 176.2(2)
F6 P1 F4 89.9(2)
F3 P1 F4 86.38(13)
F5 P1 F4 86.31(18)
F1 P1 F4 89.96(14)
C27 C26 C31 123.7(2)
C27 C26 N5 118.24(19)
C31 C26 N5 118.0(2)
C26 C27 C28 117.2(2)
C26 C27 C32 122.3(2)
C28 C27 C32 120.5(2)
C27 C28 C29 120.2(3)
C27 C28 H28 119.9
C29 C28 H28 119.9
C30 C29 C28 121.4(2)
C30 C29 H29 119.3
C28 C29 H29 119.3
C26 C31 C30 116.6(3)
C26 C31 C35 122.6(2)
C30 C31 C35 120.8(3)
C34 C32 C33 110.5(3)
C34 C32 C27 111.1(3)
C33 C32 C27 111.9(3)
C34 C32 H32 107.7
C33 C32 H32 107.7
C27 C32 H32 107.7
C29 C30 C31 120.9(3)
C29 C30 H30 119.5
C31 C30 H30 119.5
C32 C33 H33A 109.5
C32 C33 H33B 109.5
H33A C33 H33B 109.5
C32 C33 H33C 109.5
H33A C33 H33C 109.5
H33B C33 H33C 109.5
C31 C35 C36 111.9(4)
C31 C35 C37 110.9(4)
C36 C35 C37 113.9(5)
C31 C35 H35 106.5
C36 C35 H35 106.5
C37 C35 H35 106.5
C35 C37 H37A 109.5
C35 C37 H37B 109.5
H37A C37 H37B 109.5
C35 C37 H37C 109.5
H37A C37 H37C 109.5
H37B C37 H37C 109.5
C35 C36 H36A 109.5
C35 C36 H36B 109.5
H36A C36 H36B 109.5
C35 C36 H36C 109.5
H36A C36 H36C 109.5
H36B C36 H36C 109.5
C20 C22 H22A 109.5
C20 C22 H22B 109.5
H22A C22 H22B 109.5
C20 C22 H22C 109.5
H22A C22 H22C 109.5
H22B C22 H22C 109.5
C20 C21 H21A 109.5
C20 C21 H21B 109.5
H21A C21 H21B 109.5
C20 C21 H21C 109.5
H21A C21 H21C 109.5
H21B C21 H21C 109.5
C23 C24 H24A 109.5
C23 C24 H24B 109.5
H24A C24 H24B 109.5
C23 C24 H24C 109.5
H24A C24 H24C 109.5
H24B C24 H24C 109.5
C23 C25 H25A 109.5
C23 C25 H25B 109.5
H25A C25 H25B 109.5
C23 C25 H25C 109.5
H25A C25 H25C 109.5
H25B C25 H25C 109.5
C32 C34 H34A 109.5
C32 C34 H34B 109.5
H34A C34 H34B 109.5
C32 C34 H34C 109.5
H34A C34 H34C 109.5
H34B C34 H34C 109.5
Cl3 C38 Cl2 110.4(3)
Cl3 C38 Cl1 110.3(3)
Cl2 C38 Cl1 108.6(2)
Cl3 C38 H38 109.1
Cl2 C38 H38 109.1
Cl1 C38 H38 109.1

loop_
_geom_bond_atom_site_label_1
_geom_bond_atom_site_label_2
_geom_bond_distance
Cu1 C11 1.923(2)
Cu1 N1 2.0499(17)
Cu1 N2 2.063(2)
N1 C5 1.332(4)
N1 C1 1.352(4)
N2 C6 1.333(3)
N2 C10 1.371(3)
N3 C6 1.366(3)
N3 C5 1.391(3)
N3 H5 0.8800
N4 C11 1.362(3)
N4 C12 1.387(3)
N4 C14 1.441(3)
N5 C11 1.366(3)
N5 C13 1.385(3)
N5 C26 1.440(3)
C8 C7 1.369(4)
C8 C9 1.381(4)
C8 H8 0.9500
C6 C7 1.418(4)
C7 H7 0.9500
C10 C9 1.366(4)
C10 H10 0.9500
C1 C2 1.379(4)
C1 H1 0.9500
C2 C3 1.372(5)
C2 H2 0.9500
C4 C3 1.342(5)
C4 C5 1.411(4)
C4 H4 0.9500
C9 H9 0.9500
C3 H3 0.9500
C12 C13 1.342(4)
C12 H12 0.9500
C13 H13 0.9500
C14 C19 1.382(4)
C14 C15 1.400(4)
C19 C18 1.395(4)
C19 C23 1.526(4)
C15 C16 1.413(5)
C15 C20 1.526(6)
C17 C18 1.341(6)
C17 C16 1.362(7)
C17 H17 0.9500
C18 H18 0.9500
C16 H16 0.9500
C20 C22 1.441(9)
C20 C21 1.568(10)
C20 H20 1.0000
C23 C24 1.512(6)
C23 C25 1.529(5)
C23 H23 1.0000
P1 F2 1.556(3)
P1 F6 1.557(2)
P1 F3 1.578(2)
P1 F5 1.589(2)
P1 F1 1.598(2)
P1 F4 1.610(2)
C26 C27 1.391(4)
C26 C31 1.401(3)
C27 C28 1.395(3)
C27 C32 1.527(4)
C28 C29 1.404(5)
C28 H28 0.9500
C29 C30 1.351(5)
C29 H29 0.9500
C31 C30 1.414(4)
C31 C35 1.504(4)
C32 C34 1.507(5)
C32 C33 1.520(5)
C32 H32 1.0000
C30 H30 0.9500
C33 H33A 0.9800
C33 H33B 0.9800
C33 H33C 0.9800
C35 C36 1.518(6)
C35 C37 1.554(7)
C35 H35 1.0000
C37 H37A 0.9800
C37 H37B 0.9800
C37 H37C 0.9800
C36 H36A 0.9800
C36 H36B 0.9800
C36 H36C 0.9800
Cl2 C38 1.746(5)
Cl1 C38 1.765(5)
C22 H22A 0.9800
C22 H22B 0.9800
C22 H22C 0.9800
C21 H21A 0.9800
C21 H21B 0.9800
C21 H21C 0.9800
C24 H24A 0.9800
C24 H24B 0.9800
C24 H24C 0.9800
C25 H25A 0.9800
C25 H25B 0.9800
C25 H25C 0.9800
C34 H34A 0.9800
C34 H34B 0.9800
C34 H34C 0.9800
C38 Cl3 1.721(5)
C38 H38 1.0000
